data_1540618
loop_
_publ_author_name
'Chang, Meng-Yang'
'Cheng, Yu-Chieh'

_publ_section_title
;
 Bi(OTf)3 Mediated exo-Olefin Isomerization of \a-Benzoyl
 \b-Styrylsulfones.
;
_journal_issue 22
_journal_name_full 'Organic letters'
_journal_page_first 5702
_journal_page_last 5705
_journal_paper_doi 10.1021/acs.orglett.5b03020
_journal_volume 17
_journal_year 2015
_chemical_formula_sum 'C24 H20 O2'
_chemical_formula_weight 340.40
_space_group_crystal_system triclinic
_space_group_IT_number 2
_space_group_name_Hall '-P 1'
_space_group_name_H-M_alt 'P -1'
_symmetry_space_group_name_Hall '-P 1'
_symmetry_space_group_name_H-M 'P -1'
_atom_sites_solution_hydrogens geom
_audit_creation_method SHELXL-2014/6
_cell_angle_alpha 79.270(2)
_cell_angle_beta 77.811(2)
_cell_angle_gamma 87.147(2)
_cell_formula_units_Z 2
_cell_length_a 7.1637(4)
_cell_length_b 11.4472(5)
_cell_length_c 11.9023(5)
_cell_measurement_reflns_used 5019
_cell_measurement_temperature 296(2)
_cell_measurement_theta_max 25.6648
_cell_measurement_theta_min 2.9092
_cell_volume 937.30(8)
_computing_cell_refinement 'SAINT V8.34A (Bruker AXS Inc., 2013)'
_computing_data_collection 'APEX2 (Bruker AXS, 2010)'
_computing_data_reduction 'SAINT V8.34A (Bruker AXS Inc., 2013)'
_computing_molecular_graphics 'SHELXTL (Sheldrick, 2008)'
_computing_publication_material SHELXTL
_computing_structure_refinement 'SHELXL-2014/6 (Sheldrick, 2014)'
_diffrn_ambient_temperature 296(2)
_diffrn_detector_area_resol_mean 8.3333
_diffrn_measured_fraction_theta_full 0.996
_diffrn_measured_fraction_theta_max 0.993
_diffrn_measurement_device_type 'Bruker APEX-II CCD'
_diffrn_measurement_method '\f and \w scans'
_diffrn_radiation_type MoK\a
_diffrn_radiation_wavelength 0.71073
_diffrn_reflns_av_R_equivalents 0.0243
_diffrn_reflns_av_unetI/netI 0.0215
_diffrn_reflns_laue_measured_fraction_full 0.996
_diffrn_reflns_laue_measured_fraction_max 0.993
_diffrn_reflns_limit_h_max 8
_diffrn_reflns_limit_h_min -8
_diffrn_reflns_limit_k_max 14
_diffrn_reflns_limit_k_min -14
_diffrn_reflns_limit_l_max 14
_diffrn_reflns_limit_l_min -14
_diffrn_reflns_number 14437
_diffrn_reflns_point_group_measured_fraction_full 0.996
_diffrn_reflns_point_group_measured_fraction_max 0.993
_diffrn_reflns_theta_full 25.242
_diffrn_reflns_theta_max 26.409
_diffrn_reflns_theta_min 1.811
_exptl_absorpt_coefficient_mu 0.075
_exptl_absorpt_correction_T_max 0.9485
_exptl_absorpt_correction_T_min 0.9078
_exptl_absorpt_correction_type multi-scan
_exptl_absorpt_process_details 'SADABS V2014/4 (Bruker AXS Inc.)'
_exptl_crystal_colour Colorless
_exptl_crystal_density_diffrn 1.206
_exptl_crystal_density_meas ?
_exptl_crystal_density_method 'not measured'
_exptl_crystal_description Lump
_exptl_crystal_F_000 360
_exptl_crystal_size_max 0.15
_exptl_crystal_size_mid 0.12
_exptl_crystal_size_min 0.10
_refine_diff_density_max 0.346
_refine_diff_density_min -0.380
_refine_diff_density_rms 0.151
_refine_ls_extinction_method none
_refine_ls_goodness_of_fit_ref 1.147
_refine_ls_hydrogen_treatment constr
_refine_ls_matrix_type full
_refine_ls_number_parameters 236
_refine_ls_number_reflns 3826
_refine_ls_number_restraints 0
_refine_ls_restrained_S_all 1.147
_refine_ls_R_factor_all 0.0570
_refine_ls_R_factor_gt 0.0393
_refine_ls_shift/su_max 0.000
_refine_ls_shift/su_mean 0.000
_refine_ls_structure_factor_coef Fsqd
_refine_ls_weighting_details 'w=1/[\s^2^(Fo^2^)+(0.0750P)^2^+0.0604P] where P=(Fo^2^+2Fc^2^)/3'
_refine_ls_weighting_scheme calc
_refine_ls_wR_factor_gt 0.1184
_refine_ls_wR_factor_ref 0.1402
_reflns_Friedel_coverage 0.000
_reflns_number_gt 3021
_reflns_number_total 3826
_reflns_threshold_expression 'I > 2\s(I)'
_cod_data_source_file ol5b03020_si_005.cif
_cod_data_source_block 150616_0m
_cod_depositor_comments
;
The following automatic conversions were performed:

'_exptl_crystal_density_meas' value 'not measured' was changed to '?'
- the value is perceived as not measured.

Automatic conversion script
Id: cif_fix_values 4268 2015-11-12 08:31:59Z antanas 
;
_cod_database_code 1540618
_shelx_space_group_comment
;
The symmetry employed for this shelxl refinement is uniquely defined
by the following loop, which should always be used as a source of
symmetry information in preference to the above space-group names.
They are only intended as comments.
;
_shelxl_version_number 2014/6

loop_
_space_group_symop_operation_xyz
'x, y, z'
'-x, -y, -z'

loop_
_atom_site_label
_atom_site_type_symbol
_atom_site_fract_x
_atom_site_fract_y
_atom_site_fract_z
_atom_site_U_iso_or_equiv
_atom_site_adp_type
_atom_site_occupancy
_atom_site_site_symmetry_order
_atom_site_calc_flag
_atom_site_refinement_flags_posn
_atom_site_refinement_flags_adp
O1 O 0.31415(15) 0.98398(8) 0.16772(8) 0.0518(3) Uani 1 1 d . .
O2 O 0.23724(18) 1.03603(9) 0.54408(9) 0.0663(3) Uani 1 1 d . .
C1 C 0.1301(3) 1.36971(15) -0.05602(15) 0.0658(5) Uani 1 1 d . .
H1 H 0.0763 1.4283 -0.1053 0.079 Uiso 1 1 calc R U
C2 C 0.2528(3) 1.39985(14) 0.00705(15) 0.0660(5) Uani 1 1 d . .
H4 H 0.2816 1.4794 0.0013 0.079 Uiso 1 1 calc R U
C3 C 0.3348(2) 1.31291(13) 0.07949(14) 0.0576(4) Uani 1 1 d . .
H5 H 0.4185 1.3345 0.1219 0.069 Uiso 1 1 calc R U
C4 C 0.2931(2) 1.19364(12) 0.08942(11) 0.0447(3) Uani 1 1 d . .
C5 C 0.3896(2) 1.10121(12) 0.16772(12) 0.0456(3) Uani 1 1 d . .
C6 C 0.3418(2) 1.11413(12) 0.29727(11) 0.0457(3) Uani 1 1 d . .
H6 H 0.4497 1.1445 0.3199 0.055 Uiso 1 1 calc R U
H7 H 0.2323 1.1663 0.3133 0.055 Uiso 1 1 calc R U
C7 C 0.29786(19) 0.98826(12) 0.35902(11) 0.0420(3) Uani 1 1 d . .
C8 C 0.27145(19) 0.95705(12) 0.48580(11) 0.0444(3) Uani 1 1 d . .
C9 C 0.29235(19) 0.83231(12) 0.54630(11) 0.0428(3) Uani 1 1 d . .
C10 C 0.1787(2) 0.79579(14) 0.65677(13) 0.0541(4) Uani 1 1 d . .
H8 H 0.0888 0.8481 0.6892 0.065 Uiso 1 1 calc R U
C11 C 0.1981(3) 0.68308(17) 0.71818(15) 0.0696(5) Uani 1 1 d . .
H11 H 0.1195 0.6588 0.7910 0.083 Uiso 1 1 calc R U
C12 C 0.3334(3) 0.60666(16) 0.67203(17) 0.0729(5) Uani 1 1 d . .
H2 H 0.3452 0.5301 0.7131 0.088 Uiso 1 1 calc R U
C13 C 0.0863(3) 1.25242(16) -0.04639(15) 0.0672(5) Uani 1 1 d . .
H3 H 0.0019 1.2317 -0.0888 0.081 Uiso 1 1 calc R U
C14 C 0.1674(2) 1.16452(14) 0.02640(13) 0.0555(4) Uani 1 1 d . .
H20 H 0.1364 1.0853 0.0326 0.067 Uiso 1 1 calc R U
C15 C 0.27894(19) 0.92266(11) 0.27950(11) 0.0429(3) Uani 1 1 d . .
C16 C 0.4518(2) 0.64262(14) 0.56508(16) 0.0630(4) Uani 1 1 d . .
H10 H 0.5464 0.5913 0.5355 0.076 Uiso 1 1 calc R U
C17 C 0.4309(2) 0.75489(13) 0.50139(12) 0.0482(3) Uani 1 1 d . .
H9 H 0.5097 0.7784 0.4285 0.058 Uiso 1 1 calc R U
C18 C 0.2243(2) 0.79815(12) 0.28869(12) 0.0434(3) Uani 1 1 d . .
C19 C 0.0626(2) 0.75076(14) 0.36653(13) 0.0542(4) Uani 1 1 d . .
H16 H -0.0165 0.7981 0.4127 0.065 Uiso 1 1 calc R U
C20 C 0.0195(3) 0.63292(15) 0.37507(16) 0.0676(5) Uani 1 1 d . .
H15 H -0.0893 0.6010 0.4272 0.081 Uiso 1 1 calc R U
C21 C 0.1353(3) 0.56210(14) 0.30757(16) 0.0672(5) Uani 1 1 d . .
H14 H 0.1063 0.4823 0.3152 0.081 Uiso 1 1 calc R U
C22 C 0.2940(3) 0.60927(14) 0.22880(15) 0.0615(4) Uani 1 1 d . .
H13 H 0.3715 0.5617 0.1822 0.074 Uiso 1 1 calc R U
C23 C 0.3385(2) 0.72690(13) 0.21874(13) 0.0505(4) Uani 1 1 d . .
H12 H 0.4454 0.7587 0.1648 0.061 Uiso 1 1 calc R U
C24 C 0.6031(2) 1.09492(15) 0.12104(15) 0.0608(4) Uani 1 1 d . .
H18 H 0.6593 1.0352 0.1722 0.091 Uiso 1 1 calc R U
H17 H 0.6585 1.1706 0.1169 0.091 Uiso 1 1 calc R U
H19 H 0.6267 1.0749 0.0444 0.091 Uiso 1 1 calc R U

loop_
_atom_site_aniso_label
_atom_site_aniso_U_11
_atom_site_aniso_U_22
_atom_site_aniso_U_33
_atom_site_aniso_U_23
_atom_site_aniso_U_13
_atom_site_aniso_U_12
O1 0.0804(7) 0.0385(5) 0.0424(5) -0.0067(4) -0.0248(5) -0.0058(5)
O2 0.0931(9) 0.0552(7) 0.0523(6) -0.0229(5) -0.0076(6) 0.0024(6)
C1 0.0750(11) 0.0602(10) 0.0562(9) 0.0049(8) -0.0167(8) 0.0111(8)
C2 0.0826(12) 0.0454(9) 0.0646(10) 0.0021(7) -0.0136(9) -0.0004(8)
C3 0.0695(10) 0.0473(9) 0.0583(9) -0.0055(7) -0.0210(7) -0.0055(7)
C4 0.0510(8) 0.0432(7) 0.0398(7) -0.0056(6) -0.0108(6) -0.0013(6)
C5 0.0568(8) 0.0378(7) 0.0461(7) -0.0086(6) -0.0179(6) -0.0031(6)
C6 0.0556(8) 0.0408(7) 0.0458(7) -0.0099(6) -0.0191(6) -0.0021(6)
C7 0.0451(7) 0.0403(7) 0.0435(7) -0.0089(5) -0.0143(6) 0.0002(5)
C8 0.0432(7) 0.0478(8) 0.0443(7) -0.0137(6) -0.0086(6) -0.0011(6)
C9 0.0432(7) 0.0486(8) 0.0399(7) -0.0095(6) -0.0134(5) -0.0057(6)
C10 0.0478(8) 0.0656(10) 0.0482(8) -0.0082(7) -0.0077(6) -0.0098(7)
C11 0.0720(11) 0.0745(12) 0.0554(9) 0.0063(9) -0.0088(8) -0.0230(9)
C12 0.0839(13) 0.0561(10) 0.0765(12) 0.0108(9) -0.0287(10) -0.0120(9)
C13 0.0690(11) 0.0753(12) 0.0621(10) -0.0073(8) -0.0306(8) 0.0064(9)
C14 0.0615(9) 0.0511(9) 0.0574(9) -0.0072(7) -0.0218(7) -0.0027(7)
C15 0.0481(8) 0.0402(7) 0.0436(7) -0.0071(6) -0.0170(6) 0.0007(6)
C16 0.0671(10) 0.0525(9) 0.0741(11) -0.0116(8) -0.0261(9) 0.0058(7)
C17 0.0500(8) 0.0527(8) 0.0449(7) -0.0110(6) -0.0141(6) -0.0017(6)
C18 0.0510(8) 0.0400(7) 0.0450(7) -0.0088(6) -0.0218(6) -0.0003(6)
C19 0.0538(9) 0.0537(9) 0.0584(9) -0.0149(7) -0.0139(7) -0.0031(7)
C20 0.0652(11) 0.0598(10) 0.0763(11) -0.0060(9) -0.0125(9) -0.0195(8)
C21 0.0851(12) 0.0413(8) 0.0817(12) -0.0114(8) -0.0288(10) -0.0107(8)
C22 0.0757(11) 0.0470(9) 0.0687(10) -0.0200(7) -0.0228(9) 0.0048(8)
C23 0.0584(9) 0.0456(8) 0.0499(8) -0.0110(6) -0.0139(7) -0.0020(6)
C24 0.0613(10) 0.0635(10) 0.0610(9) -0.0152(8) -0.0181(7) 0.0071(8)

loop_
_atom_type_symbol
_atom_type_description
_atom_type_scat_dispersion_real
_atom_type_scat_dispersion_imag
_atom_type_scat_source
C C 0.0033 0.0016 'International Tables Vol C Tables 4.2.6.8 and 6.1.1.4'
H H 0.0000 0.0000 'International Tables Vol C Tables 4.2.6.8 and 6.1.1.4'
O O 0.0106 0.0060 'International Tables Vol C Tables 4.2.6.8 and 6.1.1.4'

loop_
_geom_angle_atom_site_label_1
_geom_angle_atom_site_label_2
_geom_angle_atom_site_label_3
_geom_angle
C15 O1 C5 108.32(10)
C2 C1 C13 119.64(15)
C2 C1 H1 120.2
C13 C1 H1 120.2
C1 C2 C3 120.43(16)
C1 C2 H4 119.8
C3 C2 H4 119.8
C2 C3 C4 120.61(16)
C2 C3 H5 119.7
C4 C3 H5 119.7
C14 C4 C3 118.39(13)
C14 C4 C5 122.79(13)
C3 C4 C5 118.82(13)
O1 C5 C4 108.01(11)
O1 C5 C24 106.35(11)
C4 C5 C24 111.69(12)
O1 C5 C6 104.19(10)
C4 C5 C6 113.91(11)
C24 C5 C6 112.04(12)
C7 C6 C5 102.48(10)
C7 C6 H6 111.3
C5 C6 H6 111.3
C7 C6 H7 111.3
C5 C6 H7 111.3
H6 C6 H7 109.2
C15 C7 C8 130.70(13)
C15 C7 C6 108.53(12)
C8 C7 C6 120.65(11)
O2 C8 C7 119.10(13)
O2 C8 C9 118.93(12)
C7 C8 C9 121.93(12)
C17 C9 C10 118.88(13)
C17 C9 C8 122.48(12)
C10 C9 C8 118.41(13)
C11 C10 C9 120.60(16)
C11 C10 H8 119.7
C9 C10 H8 119.7
C12 C11 C10 119.94(15)
C12 C11 H11 120.0
C10 C11 H11 120.0
C11 C12 C16 120.30(16)
C11 C12 H2 119.9
C16 C12 H2 119.9
C1 C13 C14 120.35(16)
C1 C13 H3 119.8
C14 C13 H3 119.8
C4 C14 C13 120.58(15)
C4 C14 H20 119.7
C13 C14 H20 119.7
C7 C15 O1 113.63(12)
C7 C15 C18 133.10(13)
O1 C15 C18 113.26(11)
C12 C16 C17 120.26(16)
C12 C16 H10 119.9
C17 C16 H10 119.9
C16 C17 C9 119.95(14)
C16 C17 H9 120.0
C9 C17 H9 120.0
C19 C18 C23 119.43(13)
C19 C18 C15 121.28(12)
C23 C18 C15 119.29(12)
C20 C19 C18 119.53(14)
C20 C19 H16 120.2
C18 C19 H16 120.2
C21 C20 C19 120.79(16)
C21 C20 H15 119.6
C19 C20 H15 119.6
C20 C21 C22 119.86(15)
C20 C21 H14 120.1
C22 C21 H14 120.1
C21 C22 C23 120.08(15)
C21 C22 H13 120.0
C23 C22 H13 120.0
C22 C23 C18 120.28(14)
C22 C23 H12 119.9
C18 C23 H12 119.9
C5 C24 H18 109.5
C5 C24 H17 109.5
H18 C24 H17 109.5
C5 C24 H19 109.5
H18 C24 H19 109.5
H17 C24 H19 109.5

loop_
_geom_bond_atom_site_label_1
_geom_bond_atom_site_label_2
_geom_bond_distance
O1 C15 1.3618(16)
O1 C5 1.4715(16)
O2 C8 1.2241(16)
C1 C2 1.364(3)
C1 C13 1.372(2)
C1 H1 0.9300
C2 C3 1.384(2)
C2 H4 0.9300
C3 C4 1.390(2)
C3 H5 0.9300
C4 C14 1.376(2)
C4 C5 1.5157(19)
C5 C24 1.516(2)
C5 C6 1.5407(19)
C6 C7 1.5061(18)
C6 H6 0.9700
C6 H7 0.9700
C7 C15 1.3444(19)
C7 C8 1.4580(19)
C8 C9 1.490(2)
C9 C17 1.3859(19)
C9 C10 1.3943(19)
C10 C11 1.376(2)
C10 H8 0.9300
C11 C12 1.369(3)
C11 H11 0.9300
C12 C16 1.376(3)
C12 H2 0.9300
C13 C14 1.389(2)
C13 H3 0.9300
C14 H20 0.9300
C15 C18 1.4750(18)
C16 C17 1.384(2)
C16 H10 0.9300
C17 H9 0.9300
C18 C19 1.385(2)
C18 C23 1.388(2)
C19 C20 1.379(2)
C19 H16 0.9300
C20 C21 1.373(3)
C20 H15 0.9300
C21 C22 1.373(2)
C21 H14 0.9300
C22 C23 1.377(2)
C22 H13 0.9300
C23 H12 0.9300
C24 H18 0.9600
C24 H17 0.9600
C24 H19 0.9600
